data_2106408
loop_
_publ_author_name
'Okada, K.'
'Marumo, F.'
'Iwai, S.I.'

_publ_section_title
;
 The crystal structure of Rb22 W32 O107
;
_journal_name_full 'Acta Crystallographica B (24,1968-38,1982)'
_journal_page_first 3345
_journal_page_last 3349
_journal_volume 33
_journal_year 1977
_chemical_formula_sum 'O107 Rb22 W32'
_chemical_name_systematic 'Rb22 W32 O107'
_space_group_IT_number 82
_symmetry_space_group_name_Hall 'I -4'
_symmetry_space_group_name_H-M 'I -4'
_cell_angle_alpha 90
_cell_angle_beta 90
_cell_angle_gamma 90
_cell_formula_units_Z 1
_cell_length_a 15.966
_cell_length_b 15.966
_cell_length_c 10.099
_cell_volume 2574.368
_citation_journal_id_ASTM ACBCAR
_cod_data_source_file Okada_ACBCAR_1977_751.cif
_cod_data_source_block O107Rb22W32
_cod_database_code 2106408

loop_
_symmetry_equiv_pos_as_xyz
x,y,z
y,-x,-z
-x,-y,z
-y,x,-z
x+1/2,y+1/2,z+1/2
y+1/2,-x+1/2,-z+1/2
-x+1/2,-y+1/2,z+1/2
-y+1/2,x+1/2,-z+1/2

loop_
_atom_site_label
_atom_site_type_symbol
_atom_site_fract_x
_atom_site_fract_y
_atom_site_fract_z
_atom_site_occupancy
_atom_site_U_iso_or_equiv
W3 W+6 0.03788 0.39155 0.3833 1 0.0
O5 O-2 0.059 0.131 0.249 0.875 0.0
W1 W+6 0.13072 0.18242 0.353 1 0.0
Rb3 Rb+1 0.4106 0.2069 0.5067 1 0.0
O4 O-2 0.198 0.102 0.012 1 0.0
Rb4 Rb+1 0.284 0.3844 0.2167 1 0.0
O7 O-2 0.217 0.204 0.223 1 0.0
O8 O-2 0.39 0.2 0.19 1 0.0
O9 O-2 0.215 0.258 0.486 1 0.0
O13 O-2 0.333 0.014 0.49 1 0.0
W4 W+6 0.01587 0.23759 0.6655 1 0.0
O10 O-2 0.088 0.301 0.313 1 0.0
O2 O-2 0.296 0.056 0.226 1 0.0
Rb1 Rb+1 0 0 0.5 1 0.0
O6 O-2 0.067 0.183 0.508 1 0.0
O1 O-2 0.189 0.092 0.411 1 0.0
O3 O-2 0.139 0.41 0.489 1 0.0
O11 O-2 0.461 0.345 0.269 1 0.0
Rb5 Rb+1 0 0 0 1 0.0
Rb2 Rb+1 0.5 0 0.25 1 0.0
W2 W+6 0.27863 0.14773 0.0867 1 0.0
O14 O-2 0.109 0.459 0.244 1 0.0
O12 O-2 0 0.5 0.441 1 0.0
